data_4118035
loop_
_publ_author_name
'Timothy J. Brown'
'Dieter Weber'
'Michel R. Gagn\'e'
'Ross A. Widenhoefer'

_publ_contact_author_address
;Department of Chemistry
Duke University
Campus Box 90346
Durham, NC 27708-0346
;
_publ_contact_author_email rwidenho@chem.duke.edu
_publ_contact_author_fax '1 (919) 6601605'
_publ_contact_author_name 'Ross A. Widenhoefer'
_publ_contact_author_phone '1 (919) 6601533'
_publ_section_title
;
 Mechanistic Analysis of Gold(I)-Catalyzed Intramolecular Allene
 Hydroalkoxylation Reveals an Off-Cycle Bis(gold) Vinyl Species and
 Reversible C-O Bond Formation
;
_journal_name_full 'Journal of the American Chemical Society'
_journal_page_first 9134
_journal_page_last 9137
_journal_paper_doi 10.1021/ja303844h
_journal_volume 134
_journal_year 2012
_chemical_formula_sum 'C38 H44 Au O P'
_chemical_formula_weight 744.67
_chemical_name_systematic
; 
 ? 
;
_space_group_IT_number 2
_symmetry_cell_setting triclinic
_symmetry_space_group_name_Hall '-P 1'
_symmetry_space_group_name_H-M 'P -1'
_atom_sites_solution_hydrogens geom
_atom_sites_solution_primary direct
_atom_sites_solution_secondary difmap
_audit_creation_method SHELXL-97
_cell_angle_alpha 78.881(4)
_cell_angle_beta 78.768(4)
_cell_angle_gamma 67.199(5)
_cell_formula_units_Z 2
_cell_length_a 10.4836(10)
_cell_length_b 12.0170(12)
_cell_length_c 13.9089(13)
_cell_measurement_reflns_used 4663
_cell_measurement_temperature 110
_cell_measurement_theta_max 31.80
_cell_measurement_theta_min 2.23
_cell_volume 1571.0(3)
_computing_cell_refinement SAINT
_computing_data_collection Apex2
_computing_data_reduction SAINT
_computing_molecular_graphics NRCVAX
_computing_publication_material cif2tables.py
_computing_structure_refinement XL
_computing_structure_solution XS
_diffrn_ambient_temperature 110
_diffrn_measured_fraction_theta_full 0.982
_diffrn_measured_fraction_theta_max 0.930
_diffrn_measurement_device_type 'Bruker-Nonius Kappa Axis X8 Apex2'
_diffrn_measurement_method 'omega and phi scans'
_diffrn_radiation_monochromator graphite
_diffrn_radiation_source 'fine-focus sealed tube'
_diffrn_radiation_type MoK\a
_diffrn_radiation_wavelength 0.71073
_diffrn_reflns_av_R_equivalents 0.0471
_diffrn_reflns_av_sigmaI/netI 0.0490
_diffrn_reflns_limit_h_max 17
_diffrn_reflns_limit_h_min -17
_diffrn_reflns_limit_k_max 20
_diffrn_reflns_limit_k_min -20
_diffrn_reflns_limit_l_max 23
_diffrn_reflns_limit_l_min 0
_diffrn_reflns_number 29017
_diffrn_reflns_theta_full 36.32
_diffrn_reflns_theta_max 37.93
_diffrn_reflns_theta_min 1.85
_exptl_absorpt_coefficient_mu 4.762
_exptl_absorpt_correction_T_max 0.7730
_exptl_absorpt_correction_T_min 0.2517
_exptl_absorpt_correction_type multi-scan
_exptl_absorpt_process_details TWINABS
_exptl_crystal_colour colourless
_exptl_crystal_density_diffrn 1.574
_exptl_crystal_description plate
_exptl_crystal_F_000 748
_exptl_crystal_size_max 0.40
_exptl_crystal_size_mid 0.16
_exptl_crystal_size_min 0.06
_refine_diff_density_max 5.034
_refine_diff_density_min -2.020
_refine_diff_density_rms 0.175
_refine_ls_extinction_method none
_refine_ls_goodness_of_fit_ref 1.119
_refine_ls_hydrogen_treatment constr
_refine_ls_matrix_type full
_refine_ls_number_parameters 377
_refine_ls_number_reflns 29017
_refine_ls_number_restraints 0
_refine_ls_restrained_S_all 1.119
_refine_ls_R_factor_all 0.0516
_refine_ls_R_factor_gt 0.0415
_refine_ls_shift/su_max 0.000
_refine_ls_shift/su_mean 0.000
_refine_ls_structure_factor_coef Fsqd
_refine_ls_weighting_details 'calc w=1/[\s^2^(Fo^2^)+(0.0835P)^2^+40.5672P] where P=(Fo^2^+2Fc^2^)/3'
_refine_ls_weighting_scheme calc
_refine_ls_wR_factor_gt 0.1061
_refine_ls_wR_factor_ref 0.1167
_reflns_number_gt 25686
_reflns_number_total 29017
_reflns_threshold_expression >2sigma(I)
_cod_data_source_file ja303844h_si_001.cif
_cod_data_source_block x11039
_cod_database_code 4118035

loop_
_symmetry_equiv_pos_as_xyz
'x, y, z'
'-x, -y, -z'

loop_
_atom_site_label
_atom_site_type_symbol
_atom_site_fract_x
_atom_site_fract_y
_atom_site_fract_z
_atom_site_U_iso_or_equiv
_atom_site_adp_type
_atom_site_occupancy
_atom_site_symmetry_multiplicity
_atom_site_calc_flag
_atom_site_refinement_flags
Au1 Au 0.47370(3) 0.20052(2) 0.243931(19) 0.01632(6) Uani 1 1 d .
P1 P 0.69241(16) 0.20498(16) 0.17743(12) 0.0151(3) Uani 1 1 d .
C1 C 0.1801(10) 0.3095(9) 0.3332(9) 0.039(2) Uani 1 1 d .
H1A H 0.0907 0.3106 0.3645 0.047 Uiso 1 1 calc R
H1B H 0.1973 0.3833 0.3155 0.047 Uiso 1 1 calc R
C2 C 0.2815(7) 0.2043(7) 0.3140(5) 0.0209(11) Uani 1 1 d .
C3 C 0.2463(7) 0.0902(7) 0.3444(6) 0.0225(12) Uani 1 1 d .
H3 H 0.1533 0.1119 0.3865 0.027 Uiso 1 1 calc R
C4 C 0.3540(11) -0.0164(9) 0.4036(8) 0.0351(18) Uani 1 1 d .
H4A H 0.4350 0.0049 0.4074 0.042 Uiso 1 1 calc R
H4B H 0.3105 -0.0346 0.4716 0.042 Uiso 1 1 calc R
O1 O 0.2363(8) 0.0453(7) 0.2598(6) 0.0377(15) Uani 1 1 d .
C5 C 0.4000(8) -0.1260(7) 0.3471(7) 0.0275(15) Uani 1 1 d .
C6 C 0.3592(10) -0.0532(9) 0.2417(7) 0.0334(18) Uani 1 1 d .
H6A H 0.4342 -0.0246 0.2053 0.040 Uiso 1 1 calc R
H6B H 0.3451 -0.1062 0.2017 0.040 Uiso 1 1 calc R
C7 C 0.5557(7) -0.2024(7) 0.3401(5) 0.0206(11) Uani 1 1 d .
C8 C 0.6288(10) -0.2349(9) 0.4208(6) 0.0299(16) Uani 1 1 d .
H8 H 0.5824 -0.2043 0.4813 0.036 Uiso 1 1 calc R
C9 C 0.7671(11) -0.3105(10) 0.4147(9) 0.043(3) Uani 1 1 d .
H9 H 0.8149 -0.3308 0.4708 0.051 Uiso 1 1 calc R
C10 C 0.8369(10) -0.3571(9) 0.3279(11) 0.046(3) Uani 1 1 d .
H10 H 0.9321 -0.4099 0.3243 0.055 Uiso 1 1 calc R
C11 C 0.7672(10) -0.3262(9) 0.2462(8) 0.036(2) Uani 1 1 d .
H11 H 0.8146 -0.3576 0.1861 0.044 Uiso 1 1 calc R
C12 C 0.6268(9) -0.2488(8) 0.2522(6) 0.0263(14) Uani 1 1 d .
H12 H 0.5795 -0.2277 0.1958 0.032 Uiso 1 1 calc R
C13 C 0.3148(8) -0.2094(7) 0.3854(6) 0.0233(12) Uani 1 1 d .
C14 C 0.3772(9) -0.3367(8) 0.3968(6) 0.0264(14) Uani 1 1 d .
H14 H 0.4758 -0.3737 0.3827 0.032 Uiso 1 1 calc R
C15 C 0.2982(10) -0.4102(8) 0.4282(6) 0.0287(15) Uani 1 1 d .
H15 H 0.3430 -0.4963 0.4349 0.034 Uiso 1 1 calc R
C16 C 0.1544(9) -0.3585(8) 0.4499(6) 0.0288(16) Uani 1 1 d .
H16 H 0.1004 -0.4085 0.4727 0.035 Uiso 1 1 calc R
C17 C 0.0905(9) -0.2333(9) 0.4378(7) 0.0302(17) Uani 1 1 d .
H17 H -0.0083 -0.1971 0.4509 0.036 Uiso 1 1 calc R
C18 C 0.1697(8) -0.1594(8) 0.4067(7) 0.0300(16) Uani 1 1 d .
H18 H 0.1239 -0.0734 0.3998 0.036 Uiso 1 1 calc R
C19 C 0.7210(8) 0.3142(7) 0.2436(6) 0.0240(13) Uani 1 1 d .
C20 C 0.6041(10) 0.4361(8) 0.2176(8) 0.0345(18) Uani 1 1 d .
H20A H 0.6095 0.4986 0.2510 0.052 Uiso 1 1 calc R
H20B H 0.5133 0.4274 0.2393 0.052 Uiso 1 1 calc R
H20C H 0.6147 0.4602 0.1459 0.052 Uiso 1 1 calc R
C21 C 0.8595(10) 0.3351(10) 0.2160(9) 0.041(2) Uani 1 1 d .
H21A H 0.8690 0.3692 0.1462 0.061 Uiso 1 1 calc R
H21B H 0.9371 0.2574 0.2269 0.061 Uiso 1 1 calc R
H21C H 0.8612 0.3920 0.2572 0.061 Uiso 1 1 calc R
C22 C 0.7003(15) 0.2733(12) 0.3540(7) 0.048(3) Uani 1 1 d .
H22A H 0.6932 0.3382 0.3903 0.073 Uiso 1 1 calc R
H22B H 0.7799 0.1999 0.3715 0.073 Uiso 1 1 calc R
H22C H 0.6144 0.2555 0.3714 0.073 Uiso 1 1 calc R
C23 C 0.8249(7) 0.0455(6) 0.1906(6) 0.0205(11) Uani 1 1 d .
C24 C 0.8038(10) -0.0143(9) 0.2969(7) 0.0354(19) Uani 1 1 d .
H24A H 0.8563 -0.1022 0.3006 0.053 Uiso 1 1 calc R
H24B H 0.7043 0.0007 0.3175 0.053 Uiso 1 1 calc R
H24C H 0.8374 0.0203 0.3406 0.053 Uiso 1 1 calc R
C25 C 0.7863(9) -0.0204(7) 0.1230(7) 0.0279(15) Uani 1 1 d .
H25A H 0.8408 -0.1078 0.1337 0.042 Uiso 1 1 calc R
H25B H 0.8071 0.0114 0.0538 0.042 Uiso 1 1 calc R
H25C H 0.6865 -0.0067 0.1382 0.042 Uiso 1 1 calc R
C26 C 0.9792(8) 0.0293(8) 0.1622(8) 0.0307(17) Uani 1 1 d .
H26A H 1.0044 0.0718 0.2046 0.046 Uiso 1 1 calc R
H26B H 0.9950 0.0632 0.0930 0.046 Uiso 1 1 calc R
H26C H 1.0369 -0.0576 0.1710 0.046 Uiso 1 1 calc R
C27 C 0.7198(6) 0.2579(6) 0.0447(5) 0.0160(10) Uani 1 1 d .
C28 C 0.6195(6) 0.2817(6) -0.0185(5) 0.0167(10) Uani 1 1 d .
C29 C 0.6529(8) 0.3121(7) -0.1204(5) 0.0213(12) Uani 1 1 d .
H29 H 0.5862 0.3261 -0.1631 0.026 Uiso 1 1 calc R
C30 C 0.7806(8) 0.3223(7) -0.1605(6) 0.0253(14) Uani 1 1 d .
H30 H 0.8008 0.3432 -0.2297 0.030 Uiso 1 1 calc R
C31 C 0.8775(8) 0.3016(7) -0.0988(6) 0.0249(13) Uani 1 1 d .
H31 H 0.9646 0.3098 -0.1251 0.030 Uiso 1 1 calc R
C32 C 0.8477(7) 0.2688(7) 0.0019(6) 0.0223(12) Uani 1 1 d .
H32 H 0.9165 0.2532 0.0433 0.027 Uiso 1 1 calc R
C33 C 0.4764(7) 0.2784(6) 0.0138(5) 0.0163(10) Uani 1 1 d .
C34 C 0.4496(8) 0.1738(7) 0.0109(6) 0.0222(12) Uani 1 1 d .
H34 H 0.5246 0.1018 -0.0061 0.027 Uiso 1 1 calc R
C35 C 0.3140(9) 0.1747(8) 0.0327(6) 0.0275(15) Uani 1 1 d .
H35 H 0.2968 0.1030 0.0316 0.033 Uiso 1 1 calc R
C36 C 0.2047(9) 0.2796(9) 0.0558(7) 0.0320(17) Uani 1 1 d .
H36 H 0.1119 0.2805 0.0691 0.038 Uiso 1 1 calc R
C37 C 0.2296(8) 0.3842(9) 0.0596(7) 0.0321(17) Uani 1 1 d .
H37 H 0.1540 0.4560 0.0762 0.038 Uiso 1 1 calc R
C38 C 0.3650(8) 0.3836(7) 0.0392(6) 0.0244(13) Uani 1 1 d .
H38 H 0.3819 0.4549 0.0426 0.029 Uiso 1 1 calc R

loop_
_atom_site_aniso_label
_atom_site_aniso_U_11
_atom_site_aniso_U_22
_atom_site_aniso_U_33
_atom_site_aniso_U_23
_atom_site_aniso_U_13
_atom_site_aniso_U_12
Au1 0.01396(9) 0.02003(9) 0.01558(9) -0.00212(8) -0.00042(6) -0.00765(8)
P1 0.0133(6) 0.0176(6) 0.0155(6) -0.0014(5) -0.0024(5) -0.0069(5)
C1 0.024(4) 0.026(4) 0.057(6) -0.006(4) 0.010(4) -0.006(3)
C2 0.018(3) 0.023(3) 0.022(3) -0.002(3) 0.000(2) -0.009(2)
C3 0.017(3) 0.026(3) 0.024(3) -0.001(2) -0.001(2) -0.009(2)
C4 0.038(5) 0.039(5) 0.035(4) -0.004(4) -0.004(4) -0.022(4)
O1 0.039(4) 0.040(4) 0.038(4) 0.000(3) -0.011(3) -0.018(3)
C5 0.022(3) 0.024(3) 0.038(4) -0.003(3) 0.003(3) -0.014(3)
C6 0.031(4) 0.035(4) 0.035(4) 0.005(3) -0.007(3) -0.016(3)
C7 0.022(3) 0.021(3) 0.022(3) 0.001(2) -0.004(2) -0.013(2)
C8 0.034(4) 0.040(4) 0.023(3) 0.005(3) -0.008(3) -0.023(3)
C9 0.035(4) 0.046(5) 0.053(6) 0.024(5) -0.025(4) -0.026(4)
C10 0.024(4) 0.024(4) 0.084(9) 0.008(5) -0.009(5) -0.009(3)
C11 0.029(4) 0.029(4) 0.052(6) -0.013(4) 0.013(4) -0.016(3)
C12 0.028(3) 0.032(4) 0.025(3) -0.003(3) -0.001(3) -0.019(3)
C13 0.022(3) 0.028(3) 0.024(3) -0.001(3) -0.001(2) -0.015(3)
C14 0.027(3) 0.029(4) 0.028(4) -0.005(3) 0.002(3) -0.016(3)
C15 0.037(4) 0.030(4) 0.026(4) -0.005(3) 0.001(3) -0.021(3)
C16 0.035(4) 0.037(4) 0.024(3) 0.005(3) -0.006(3) -0.026(3)
C17 0.027(3) 0.039(4) 0.031(4) 0.009(3) -0.008(3) -0.022(3)
C18 0.022(3) 0.033(4) 0.036(4) 0.008(3) -0.006(3) -0.015(3)
C19 0.022(3) 0.029(3) 0.027(3) -0.010(3) -0.001(2) -0.013(3)
C20 0.037(4) 0.028(4) 0.038(5) -0.014(3) -0.001(4) -0.009(3)
C21 0.027(4) 0.044(5) 0.063(7) -0.028(5) 0.002(4) -0.019(4)
C22 0.077(8) 0.063(7) 0.026(4) -0.008(4) -0.013(5) -0.043(7)
C23 0.016(3) 0.021(3) 0.024(3) 0.001(2) -0.004(2) -0.007(2)
C24 0.033(4) 0.032(4) 0.031(4) 0.010(3) -0.007(3) -0.006(3)
C25 0.027(3) 0.018(3) 0.041(4) -0.006(3) -0.010(3) -0.007(3)
C26 0.015(3) 0.025(3) 0.050(5) -0.002(3) -0.007(3) -0.005(2)
C27 0.014(2) 0.017(2) 0.019(3) -0.001(2) -0.0015(19) -0.0071(19)
C28 0.014(2) 0.017(2) 0.019(3) -0.003(2) -0.0014(19) -0.0049(19)
C29 0.023(3) 0.023(3) 0.016(3) -0.002(2) -0.001(2) -0.008(2)
C30 0.024(3) 0.026(3) 0.021(3) 0.000(2) 0.003(2) -0.009(3)
C31 0.018(3) 0.026(3) 0.025(3) 0.001(3) 0.004(2) -0.008(2)
C32 0.015(3) 0.025(3) 0.025(3) 0.001(2) 0.000(2) -0.009(2)
C33 0.016(2) 0.020(3) 0.015(2) -0.002(2) -0.0029(19) -0.009(2)
C34 0.023(3) 0.023(3) 0.025(3) -0.005(2) -0.003(2) -0.012(2)
C35 0.029(3) 0.034(4) 0.030(4) -0.007(3) -0.004(3) -0.021(3)
C36 0.021(3) 0.043(5) 0.037(4) -0.006(4) -0.004(3) -0.017(3)
C37 0.016(3) 0.032(4) 0.044(5) -0.008(3) 0.001(3) -0.006(3)
C38 0.018(3) 0.021(3) 0.033(4) -0.006(3) 0.002(3) -0.007(2)

loop_
_atom_type_symbol
_atom_type_description
_atom_type_scat_dispersion_real
_atom_type_scat_dispersion_imag
_atom_type_scat_source
C C 0.0033 0.0016 'International Tables Vol C Tables 4.2.6.8 and 6.1.1.4'
H H 0.0000 0.0000 'International Tables Vol C Tables 4.2.6.8 and 6.1.1.4'
Au Au -2.0133 8.8022 'International Tables Vol C Tables 4.2.6.8 and 6.1.1.4'
O O 0.0106 0.0060 'International Tables Vol C Tables 4.2.6.8 and 6.1.1.4'
P P 0.1023 0.0942 'International Tables Vol C Tables 4.2.6.8 and 6.1.1.4'

loop_
_geom_angle_atom_site_label_1
_geom_angle_atom_site_label_2
_geom_angle_atom_site_label_3
_geom_angle
C2 Au1 P1 174.3(2)
C27 P1 C23 103.6(3)
C27 P1 C19 106.3(3)
C23 P1 C19 114.7(3)
C27 P1 Au1 117.5(2)
C23 P1 Au1 108.9(2)
C19 P1 Au1 106.1(2)
C2 C1 H1A 120.0
C2 C1 H1B 120.0
H1A C1 H1B 120.0
C1 C2 C3 117.0(7)
C1 C2 Au1 120.5(6)
C3 C2 Au1 122.4(5)
O1 C3 C2 110.5(6)
O1 C3 C4 107.1(7)
C2 C3 C4 114.5(6)
O1 C3 H3 108.2
C2 C3 H3 108.2
C4 C3 H3 108.2
C5 C4 C3 106.0(7)
C5 C4 H4A 110.5
C3 C4 H4A 110.5
C5 C4 H4B 110.5
C3 C4 H4B 110.5
H4A C4 H4B 108.7
C6 O1 C3 107.1(7)
C7 C5 C4 114.6(7)
C7 C5 C13 109.7(6)
C4 C5 C13 113.5(7)
C7 C5 C6 110.8(7)
C4 C5 C6 98.1(7)
C13 C5 C6 109.6(7)
O1 C6 C5 106.7(8)
O1 C6 H6A 110.4
C5 C6 H6A 110.4
O1 C6 H6B 110.4
C5 C6 H6B 110.4
H6A C6 H6B 108.6
C8 C7 C12 118.0(8)
C8 C7 C5 122.2(8)
C12 C7 C5 119.7(7)
C9 C8 C7 121.4(9)
C9 C8 H8 119.3
C7 C8 H8 119.3
C8 C9 C10 120.6(9)
C8 C9 H9 119.7
C10 C9 H9 119.7
C9 C10 C11 119.5(9)
C9 C10 H10 120.3
C11 C10 H10 120.3
C10 C11 C12 119.9(9)
C10 C11 H11 120.0
C12 C11 H11 120.0
C7 C12 C11 120.7(8)
C7 C12 H12 119.7
C11 C12 H12 119.7
C18 C13 C14 117.1(7)
C18 C13 C5 120.4(7)
C14 C13 C5 122.4(7)
C15 C14 C13 121.5(8)
C15 C14 H14 119.2
C13 C14 H14 119.2
C16 C15 C14 120.3(8)
C16 C15 H15 119.8
C14 C15 H15 119.8
C17 C16 C15 119.1(7)
C17 C16 H16 120.4
C15 C16 H16 120.4
C16 C17 C18 120.6(8)
C16 C17 H17 119.7
C18 C17 H17 119.7
C17 C18 C13 121.3(8)
C17 C18 H18 119.4
C13 C18 H18 119.4
C22 C19 C21 109.2(8)
C22 C19 C20 109.6(8)
C21 C19 C20 107.5(8)
C22 C19 P1 108.1(6)
C21 C19 P1 118.3(6)
C20 C19 P1 103.9(5)
C19 C20 H20A 109.5
C19 C20 H20B 109.5
H20A C20 H20B 109.5
C19 C20 H20C 109.5
H20A C20 H20C 109.5
H20B C20 H20C 109.5
C19 C21 H21A 109.5
C19 C21 H21B 109.5
H21A C21 H21B 109.5
C19 C21 H21C 109.5
H21A C21 H21C 109.5
H21B C21 H21C 109.5
C19 C22 H22A 109.5
C19 C22 H22B 109.5
H22A C22 H22B 109.5
C19 C22 H22C 109.5
H22A C22 H22C 109.5
H22B C22 H22C 109.5
C24 C23 C26 108.7(7)
C24 C23 C25 108.0(7)
C26 C23 C25 109.0(7)
C24 C23 P1 109.1(6)
C26 C23 P1 117.5(5)
C25 C23 P1 104.2(5)
C23 C24 H24A 109.5
C23 C24 H24B 109.5
H24A C24 H24B 109.5
C23 C24 H24C 109.5
H24A C24 H24C 109.5
H24B C24 H24C 109.5
C23 C25 H25A 109.5
C23 C25 H25B 109.5
H25A C25 H25B 109.5
C23 C25 H25C 109.5
H25A C25 H25C 109.5
H25B C25 H25C 109.5
C23 C26 H26A 109.5
C23 C26 H26B 109.5
H26A C26 H26B 109.5
C23 C26 H26C 109.5
H26A C26 H26C 109.5
H26B C26 H26C 109.5
C32 C27 C28 117.6(6)
C32 C27 P1 119.8(5)
C28 C27 P1 122.6(5)
C29 C28 C27 119.1(6)
C29 C28 C33 115.7(6)
C27 C28 C33 125.3(6)
C30 C29 C28 122.0(7)
C30 C29 H29 119.0
C28 C29 H29 119.0
C31 C30 C29 119.1(7)
C31 C30 H30 120.4
C29 C30 H30 120.4
C30 C31 C32 119.9(7)
C30 C31 H31 120.1
C32 C31 H31 120.1
C31 C32 C27 122.4(7)
C31 C32 H32 118.8
C27 C32 H32 118.8
C38 C33 C34 119.1(6)
C38 C33 C28 120.0(6)
C34 C33 C28 120.6(6)
C35 C34 C33 120.4(7)
C35 C34 H34 119.8
C33 C34 H34 119.8
C36 C35 C34 120.0(7)
C36 C35 H35 120.0
C34 C35 H35 120.0
C35 C36 C37 120.3(7)
C35 C36 H36 119.9
C37 C36 H36 119.9
C38 C37 C36 120.1(8)
C38 C37 H37 120.0
C36 C37 H37 120.0
C37 C38 C33 120.1(7)
C37 C38 H38 120.0
C33 C38 H38 120.0

loop_
_geom_bond_atom_site_label_1
_geom_bond_atom_site_label_2
_geom_bond_distance
Au1 C2 2.048(7)
Au1 P1 2.3163(16)
P1 C27 1.838(7)
P1 C23 1.880(7)
P1 C19 1.881(7)
C1 C2 1.333(11)
C1 H1A 0.9500
C1 H1B 0.9500
C2 C3 1.518(10)
C3 O1 1.422(11)
C3 C4 1.559(13)
C3 H3 1.0000
C4 C5 1.531(13)
C4 H4A 0.9900
C4 H4B 0.9900
O1 C6 1.390(12)
C5 C7 1.526(11)
C5 C13 1.546(10)
C5 C6 1.599(13)
C6 H6A 0.9900
C6 H6B 0.9900
C7 C8 1.390(11)
C7 C12 1.396(11)
C8 C9 1.377(14)
C8 H8 0.9500
C9 C10 1.380(19)
C9 H9 0.9500
C10 C11 1.384(17)
C10 H10 0.9500
C11 C12 1.400(13)
C11 H11 0.9500
C12 H12 0.9500
C13 C18 1.396(11)
C13 C14 1.402(12)
C14 C15 1.391(11)
C14 H14 0.9500
C15 C16 1.385(13)
C15 H15 0.9500
C16 C17 1.381(13)
C16 H16 0.9500
C17 C18 1.395(11)
C17 H17 0.9500
C18 H18 0.9500
C19 C22 1.520(13)
C19 C21 1.532(11)
C19 C20 1.535(13)
C20 H20A 0.9800
C20 H20B 0.9800
C20 H20C 0.9800
C21 H21A 0.9800
C21 H21B 0.9800
C21 H21C 0.9800
C22 H22A 0.9800
C22 H22B 0.9800
C22 H22C 0.9800
C23 C24 1.529(11)
C23 C26 1.532(10)
C23 C25 1.536(11)
C24 H24A 0.9800
C24 H24B 0.9800
C24 H24C 0.9800
C25 H25A 0.9800
C25 H25B 0.9800
C25 H25C 0.9800
C26 H26A 0.9800
C26 H26B 0.9800
C26 H26C 0.9800
C27 C32 1.402(9)
C27 C28 1.411(9)
C28 C29 1.403(10)
C28 C33 1.494(9)
C29 C30 1.389(11)
C29 H29 0.9500
C30 C31 1.375(12)
C30 H30 0.9500
C31 C32 1.388(11)
C31 H31 0.9500
C32 H32 0.9500
C33 C38 1.398(10)
C33 C34 1.399(9)
C34 C35 1.391(11)
C34 H34 0.9500
C35 C36 1.378(13)
C35 H35 0.9500
C36 C37 1.392(13)
C36 H36 0.9500
C37 C38 1.390(11)
C37 H37 0.9500
C38 H38 0.9500

loop_
_geom_torsion_atom_site_label_1
_geom_torsion_atom_site_label_2
_geom_torsion_atom_site_label_3
_geom_torsion_atom_site_label_4
_geom_torsion
C2 Au1 P1 C27 -135(2)
C2 Au1 P1 C23 108(2)
C2 Au1 P1 C19 -16(2)
P1 Au1 C2 C1 59(2)
P1 Au1 C2 C3 -122.2(19)
C1 C2 C3 O1 107.9(9)
Au1 C2 C3 O1 -70.7(7)
C1 C2 C3 C4 -131.0(9)
Au1 C2 C3 C4 50.4(9)
O1 C3 C4 C5 -1.9(9)
C2 C3 C4 C5 -124.8(7)
C2 C3 O1 C6 102.3(7)
C4 C3 O1 C6 -23.1(9)
C3 C4 C5 C7 139.2(7)
C3 C4 C5 C13 -93.7(8)
C3 C4 C5 C6 21.8(8)
C3 O1 C6 C5 38.6(8)
C7 C5 C6 O1 -157.5(7)
C4 C5 C6 O1 -37.2(8)
C13 C5 C6 O1 81.3(9)
C4 C5 C7 C8 44.2(10)
C13 C5 C7 C8 -84.8(9)
C6 C5 C7 C8 154.1(8)
C4 C5 C7 C12 -140.2(8)
C13 C5 C7 C12 90.8(9)
C6 C5 C7 C12 -30.3(9)
C12 C7 C8 C9 0.0(12)
C5 C7 C8 C9 175.7(8)
C7 C8 C9 C10 -0.5(14)
C8 C9 C10 C11 0.7(14)
C9 C10 C11 C12 -0.3(14)
C8 C7 C12 C11 0.4(11)
C5 C7 C12 C11 -175.4(7)
C10 C11 C12 C7 -0.2(12)
C7 C5 C13 C18 174.1(7)
C4 C5 C13 C18 44.5(11)
C6 C5 C13 C18 -64.0(10)
C7 C5 C13 C14 -8.3(11)
C4 C5 C13 C14 -137.9(8)
C6 C5 C13 C14 113.6(9)
C18 C13 C14 C15 -0.2(12)
C5 C13 C14 C15 -177.8(8)
C13 C14 C15 C16 -0.5(13)
C14 C15 C16 C17 1.4(13)
C15 C16 C17 C18 -1.6(13)
C16 C17 C18 C13 1.0(14)
C14 C13 C18 C17 -0.1(13)
C5 C13 C18 C17 177.6(8)
C27 P1 C19 C22 -179.6(7)
C23 P1 C19 C22 -65.8(8)
Au1 P1 C19 C22 54.6(7)
C27 P1 C19 C21 -55.0(8)
C23 P1 C19 C21 58.8(8)
Au1 P1 C19 C21 179.2(7)
C27 P1 C19 C20 64.0(6)
C23 P1 C19 C20 177.8(5)
Au1 P1 C19 C20 -61.8(6)
C27 P1 C23 C24 -174.5(6)
C19 P1 C23 C24 70.1(6)
Au1 P1 C23 C24 -48.8(6)
C27 P1 C23 C26 61.2(7)
C19 P1 C23 C26 -54.2(7)
Au1 P1 C23 C26 -173.0(6)
C27 P1 C23 C25 -59.5(5)
C19 P1 C23 C25 -174.9(5)
Au1 P1 C23 C25 66.3(5)
C23 P1 C27 C32 -63.4(6)
C19 P1 C27 C32 57.9(6)
Au1 P1 C27 C32 176.4(5)
C23 P1 C27 C28 112.7(6)
C19 P1 C27 C28 -126.0(6)
Au1 P1 C27 C28 -7.4(6)
C32 C27 C28 C29 1.4(10)
P1 C27 C28 C29 -174.8(5)
C32 C27 C28 C33 -178.0(6)
P1 C27 C28 C33 5.8(9)
C27 C28 C29 C30 -1.5(11)
C33 C28 C29 C30 178.0(7)
C28 C29 C30 C31 0.2(12)
C29 C30 C31 C32 1.2(12)
C30 C31 C32 C27 -1.3(12)
C28 C27 C32 C31 -0.1(11)
P1 C27 C32 C31 176.3(6)
C29 C28 C33 C38 -89.6(8)
C27 C28 C33 C38 89.8(9)
C29 C28 C33 C34 84.8(8)
C27 C28 C33 C34 -95.7(8)
C38 C33 C34 C35 0.2(11)
C28 C33 C34 C35 -174.3(7)
C33 C34 C35 C36 1.1(12)
C34 C35 C36 C37 -1.5(14)
C35 C36 C37 C38 0.6(15)
C36 C37 C38 C33 0.6(14)
C34 C33 C38 C37 -1.0(12)
C28 C33 C38 C37 173.5(8)
